data_4347155
loop_
_publ_author_name
'Ferrara, Skylar J.'
'Wang, Bo'
'Haas, Elaine'
'Wright LeBlanc, Karry'
'Mague, Joel T.'
'Donahue, James P.'

_publ_section_title
;
 Synthesis and Structures of [LCu(I)(SSi(i)Pr3)] (L = triphos, carbene)
 and Related Compounds.
;
_journal_issue 18
_journal_name_full 'Inorganic chemistry'
_journal_page_first 9173
_journal_page_last 9177
_journal_paper_doi 10.1021/acs.inorgchem.5b02811
_journal_volume 55
_journal_year 2016
_chemical_formula_sum 'C57 H68 Cu P3 S Si'
_chemical_formula_weight 969.71
_space_group_IT_number 14
_space_group_name_Hall '-P 2yn'
_space_group_name_H-M_alt 'P 1 21/n 1'
_symmetry_cell_setting monoclinic
_symmetry_space_group_name_H-M 'P 1 21/n 1'
_atom_sites_solution_hydrogens geom
_atom_sites_solution_primary direct
_atom_sites_solution_secondary difmap
_audit_creation_method SHELXL-97
_cell_angle_alpha 90.00
_cell_angle_beta 93.4550(10)
_cell_angle_gamma 90.00
_cell_formula_units_Z 4
_cell_length_a 14.5029(10)
_cell_length_b 16.1500(11)
_cell_length_c 22.0822(15)
_cell_measurement_reflns_used 9294
_cell_measurement_temperature 150(2)
_cell_measurement_theta_max 29.189
_cell_measurement_theta_min 2.237
_cell_volume 5162.7(6)
_computing_cell_refinement 'Bruker SAINT (Bruker-AXS, 2009)'
_computing_data_collection 'Bruker APEX2 (Bruker-AXS, 2010)'
_computing_data_reduction 'Bruker SAINT (Bruker-AXS, 2009)'
_computing_molecular_graphics 'Bruker SHELXTL(Bruker-AXS, 2008)'
_computing_publication_material 'Bruker SHELXTL(Bruker-AXS, 2008)'
_computing_structure_refinement 'SHELXL (Sheldrick, 2008)'
_computing_structure_solution 'SHELXS (Sheldrick, 2008)'
_diffrn_ambient_temperature 150(2)
_diffrn_measured_fraction_theta_full 1.000
_diffrn_measured_fraction_theta_max 0.948
_diffrn_measurement_device_type 'Bruker Smart APEX CCD'
_diffrn_measurement_method '\f and \w scans'
_diffrn_radiation_monochromator graphite
_diffrn_radiation_source 'fine-focus sealed tube'
_diffrn_radiation_type MoK\a
_diffrn_radiation_wavelength 0.71073
_diffrn_reflns_av_R_equivalents 0.0382
_diffrn_reflns_av_sigmaI/netI 0.0227
_diffrn_reflns_limit_h_max 19
_diffrn_reflns_limit_h_min -19
_diffrn_reflns_limit_k_max 21
_diffrn_reflns_limit_k_min -22
_diffrn_reflns_limit_l_max 30
_diffrn_reflns_limit_l_min -30
_diffrn_reflns_number 90914
_diffrn_reflns_theta_full 25.00
_diffrn_reflns_theta_max 29.47
_diffrn_reflns_theta_min 1.89
_exptl_absorpt_coefficient_mu 0.616
_exptl_absorpt_correction_T_max 0.8738
_exptl_absorpt_correction_T_min 0.8416
_exptl_absorpt_correction_type multi-scan
_exptl_absorpt_process_details 'SADABS (Sheldrick, 2009)'
_exptl_crystal_colour colorless
_exptl_crystal_density_diffrn 1.248
_exptl_crystal_density_meas ?
_exptl_crystal_density_method 'not measured'
_exptl_crystal_description block
_exptl_crystal_F_000 2056
_exptl_crystal_size_max 0.29
_exptl_crystal_size_mid 0.24
_exptl_crystal_size_min 0.22
_refine_diff_density_max 0.624
_refine_diff_density_min -0.400
_refine_diff_density_rms 0.057
_refine_ls_extinction_method none
_refine_ls_goodness_of_fit_ref 1.010
_refine_ls_hydrogen_treatment constr
_refine_ls_matrix_type full
_refine_ls_number_parameters 576
_refine_ls_number_reflns 13576
_refine_ls_number_restraints 0
_refine_ls_restrained_S_all 1.010
_refine_ls_R_factor_all 0.0391
_refine_ls_R_factor_gt 0.0321
_refine_ls_shift/su_max 0.014
_refine_ls_shift/su_mean 0.000
_refine_ls_structure_factor_coef Fsqd
_refine_ls_weighting_details 'calc w=1/[\s^2^(Fo^2^)+(0.0506P)^2^+2.2047P] where P=(Fo^2^+2Fc^2^)/3'
_refine_ls_weighting_scheme calc
_refine_ls_wR_factor_gt 0.0870
_refine_ls_wR_factor_ref 0.0923
_reflns_number_gt 11780
_reflns_number_total 13576
_reflns_threshold_expression >2\s(I)
_cod_data_source_file ic5b02811_si_002.cif
_cod_data_source_block jpd490_0m
_cod_depositor_comments
;
The following automatic conversions were performed:

data item '_exptl_crystal_density_meas' value 'not measured' was
changed to '?' -- the value is perceived as not measured.

Automatic conversion script
Id: cif_fix_values 6909 2019-04-08 15:41:33Z antanas 
;
_cod_original_sg_symbol_H-M P2(1)/n
_cod_database_code 4347155

loop_
_symmetry_equiv_pos_as_xyz
'x, y, z'
'-x+1/2, y+1/2, -z+1/2'
'-x, -y, -z'
'x-1/2, -y-1/2, z-1/2'

loop_
_atom_site_label
_atom_site_type_symbol
_atom_site_fract_x
_atom_site_fract_y
_atom_site_fract_z
_atom_site_U_iso_or_equiv
_atom_site_adp_type
_atom_site_occupancy
_atom_site_symmetry_multiplicity
_atom_site_calc_flag
_atom_site_refinement_flags
Cu1 Cu 0.381470(11) 0.235669(10) 0.306785(7) 0.01969(5) Uani 1 1 d .
S1 S 0.43436(3) 0.35744(3) 0.27138(2) 0.03874(10) Uani 1 1 d .
P1 P 0.32493(2) 0.13933(2) 0.237189(14) 0.01954(7) Uani 1 1 d .
P2 P 0.24192(2) 0.23815(2) 0.352177(15) 0.01941(7) Uani 1 1 d .
P3 P 0.44274(2) 0.14245(2) 0.376386(15) 0.02068(7) Uani 1 1 d .
Si1 Si 0.56840(3) 0.39644(2) 0.299604(18) 0.02601(9) Uani 1 1 d .
C1 C 0.25199(9) 0.06482(8) 0.27650(6) 0.0236(3) Uani 1 1 d .
H1A H 0.1878 0.0787 0.2663 0.028 Uiso 1 1 calc R
H1B H 0.2626 0.0102 0.2601 0.028 Uiso 1 1 calc R
C2 C 0.21858(9) 0.13194(8) 0.37901(6) 0.0222(2) Uani 1 1 d .
H2A H 0.2372 0.1292 0.4219 0.027 Uiso 1 1 calc R
H2B H 0.1524 0.1230 0.3751 0.027 Uiso 1 1 calc R
C3 C 0.36903(9) 0.04893(8) 0.36814(6) 0.0241(3) Uani 1 1 d .
H3A H 0.3969 0.0121 0.3398 0.029 Uiso 1 1 calc R
H3B H 0.3714 0.0210 0.4071 0.029 Uiso 1 1 calc R
C4 C 0.26586(9) 0.05950(8) 0.34673(6) 0.0212(2) Uani 1 1 d .
C5 C 0.21684(10) -0.02051(9) 0.36557(7) 0.0282(3) Uani 1 1 d .
H5A H 0.2174 -0.0234 0.4090 0.042 Uiso 1 1 calc R
H5B H 0.2485 -0.0677 0.3505 0.042 Uiso 1 1 calc R
H5C H 0.1541 -0.0202 0.3490 0.042 Uiso 1 1 calc R
C6 C 0.25367(9) 0.16516(8) 0.16861(6) 0.0218(2) Uani 1 1 d .
C7 C 0.17901(10) 0.11775(9) 0.14580(7) 0.0283(3) Uani 1 1 d .
H7 H 0.1623 0.0700 0.1660 0.034 Uiso 1 1 calc R
C8 C 0.12964(11) 0.14205(10) 0.09287(7) 0.0362(3) Uani 1 1 d .
H8 H 0.0793 0.1108 0.0781 0.043 Uiso 1 1 calc R
C9 C 0.15453(12) 0.21212(10) 0.06205(7) 0.0356(3) Uani 1 1 d .
H9 H 0.1212 0.2278 0.0266 0.043 Uiso 1 1 calc R
C10 C 0.22900(11) 0.25902(10) 0.08394(7) 0.0322(3) Uani 1 1 d .
H10 H 0.2463 0.3060 0.0630 0.039 Uiso 1 1 calc R
C11 C 0.27803(10) 0.23590(9) 0.13729(6) 0.0264(3) Uani 1 1 d .
H11 H 0.3276 0.2680 0.1522 0.032 Uiso 1 1 calc R
C12 C 0.41519(9) 0.07927(8) 0.20292(6) 0.0211(2) Uani 1 1 d .
C13 C 0.40227(10) 0.00088(9) 0.17790(7) 0.0283(3) Uani 1 1 d .
H13 H 0.3457 -0.0257 0.1804 0.034 Uiso 1 1 calc R
C14 C 0.47287(12) -0.03798(10) 0.14932(8) 0.0375(3) Uani 1 1 d .
H14 H 0.4633 -0.0901 0.1322 0.045 Uiso 1 1 calc R
C15 C 0.55773(12) 0.00076(11) 0.14628(8) 0.0380(4) Uani 1 1 d .
H15 H 0.6057 -0.0261 0.1282 0.046 Uiso 1 1 calc R
C16 C 0.57110(10) 0.07921(11) 0.17005(7) 0.0354(3) Uani 1 1 d .
H16 H 0.6277 0.1056 0.1672 0.042 Uiso 1 1 calc R
C17 C 0.50032(10) 0.11859(10) 0.19812(7) 0.0284(3) Uani 1 1 d .
H17 H 0.5095 0.1716 0.2139 0.034 Uiso 1 1 calc R
C18 C 0.14052(9) 0.26373(8) 0.30188(6) 0.0222(2) Uani 1 1 d .
C19 C 0.05106(10) 0.24581(9) 0.31756(7) 0.0290(3) Uani 1 1 d .
H19 H 0.0419 0.2173 0.3533 0.035 Uiso 1 1 calc R
C20 C -0.02478(11) 0.27035(10) 0.28002(8) 0.0359(3) Uani 1 1 d .
H20 H -0.0844 0.2587 0.2909 0.043 Uiso 1 1 calc R
C21 C -0.01129(12) 0.31205(10) 0.22667(7) 0.0376(4) Uani 1 1 d .
H21 H -0.0619 0.3280 0.2015 0.045 Uiso 1 1 calc R
C22 C 0.07713(12) 0.33012(10) 0.21064(7) 0.0349(3) Uani 1 1 d .
H22 H 0.0860 0.3579 0.1746 0.042 Uiso 1 1 calc R
C23 C 0.15290(10) 0.30686(8) 0.24838(6) 0.0271(3) Uani 1 1 d .
H23 H 0.2122 0.3202 0.2378 0.033 Uiso 1 1 calc R
C24 C 0.21984(9) 0.30451(9) 0.41659(6) 0.0230(2) Uani 1 1 d .
C25 C 0.25429(10) 0.38515(9) 0.41372(7) 0.0267(3) Uani 1 1 d .
H25 H 0.2866 0.4013 0.3806 0.032 Uiso 1 1 calc R
C26 C 0.24075(11) 0.44117(10) 0.45990(8) 0.0344(3) Uani 1 1 d .
H26 H 0.2629 0.4950 0.4574 0.041 Uiso 1 1 calc R
C27 C 0.19417(12) 0.41681(11) 0.50979(8) 0.0398(4) Uani 1 1 d .
H27 H 0.1852 0.4542 0.5409 0.048 Uiso 1 1 calc R
C28 C 0.16092(11) 0.33697(12) 0.51342(8) 0.0388(4) Uani 1 1 d .
H28 H 0.1305 0.3206 0.5473 0.047 Uiso 1 1 calc R
C29 C 0.17249(10) 0.28076(10) 0.46680(7) 0.0305(3) Uani 1 1 d .
H29 H 0.1487 0.2275 0.4691 0.037 Uiso 1 1 calc R
C30 C 0.42796(9) 0.17733(8) 0.45398(6) 0.0233(3) Uani 1 1 d .
C31 C 0.42299(9) 0.26218(8) 0.46402(6) 0.0239(3) Uani 1 1 d .
H31 H 0.4276 0.2985 0.4316 0.029 Uiso 1 1 calc R
C32 C 0.41124(10) 0.29358(10) 0.52154(7) 0.0317(3) Uani 1 1 d .
H32 H 0.4077 0.3505 0.5275 0.038 Uiso 1 1 calc R
C33 C 0.40481(14) 0.24016(12) 0.56983(7) 0.0424(4) Uani 1 1 d .
H33 H 0.3960 0.2609 0.6083 0.051 Uiso 1 1 calc R
C34 C 0.41159(15) 0.15556(12) 0.56080(8) 0.0481(5) Uani 1 1 d .
H34 H 0.4087 0.1197 0.5936 0.058 Uiso 1 1 calc R
C35 C 0.42267(13) 0.12386(10) 0.50336(7) 0.0373(4) Uani 1 1 d .
H35 H 0.4266 0.0669 0.4977 0.045 Uiso 1 1 calc R
C36 C 0.55690(9) 0.09314(8) 0.38381(7) 0.0255(3) Uani 1 1 d .
C37 C 0.58540(10) 0.04192(9) 0.33743(7) 0.0296(3) Uani 1 1 d .
H37 H 0.5454 0.0314 0.3038 0.035 Uiso 1 1 calc R
C38 C 0.67300(11) 0.00658(11) 0.34116(8) 0.0363(3) Uani 1 1 d .
H38 H 0.6914 -0.0271 0.3099 0.044 Uiso 1 1 calc R
C39 C 0.73292(11) 0.02133(12) 0.39122(9) 0.0437(4) Uani 1 1 d .
H39 H 0.7912 -0.0029 0.3939 0.052 Uiso 1 1 calc R
C40 C 0.70588(12) 0.07202(13) 0.43697(9) 0.0466(4) Uani 1 1 d .
H40 H 0.7462 0.0822 0.4705 0.056 Uiso 1 1 calc R
C41 C 0.61877(11) 0.10805(11) 0.43347(8) 0.0365(3) Uani 1 1 d .
H41 H 0.6015 0.1425 0.4646 0.044 Uiso 1 1 calc R
C42 C 0.57230(13) 0.51107(11) 0.27789(10) 0.0457(4) Uani 1 1 d .
H42 H 0.5239 0.5376 0.3002 0.055 Uiso 1 1 calc R
C43 C 0.54643(16) 0.52753(14) 0.21168(12) 0.0638(6) Uani 1 1 d .
H43A H 0.5324 0.5852 0.2061 0.096 Uiso 1 1 calc R
H43B H 0.4933 0.4950 0.1990 0.096 Uiso 1 1 calc R
H43C H 0.5972 0.5129 0.1878 0.096 Uiso 1 1 calc R
C44 C 0.66176(16) 0.55642(13) 0.29799(12) 0.0621(6) Uani 1 1 d .
H44A H 0.7128 0.5309 0.2795 0.093 Uiso 1 1 calc R
H44B H 0.6713 0.5534 0.3413 0.093 Uiso 1 1 calc R
H44C H 0.6572 0.6134 0.2857 0.093 Uiso 1 1 calc R
C45 C 0.66380(12) 0.33514(10) 0.26444(7) 0.0362(3) Uani 1 1 d .
H45 H 0.7218 0.3650 0.2734 0.043 Uiso 1 1 calc R
C46 C 0.65039(19) 0.32752(15) 0.19515(9) 0.0596(6) Uani 1 1 d .
H46A H 0.6999 0.2955 0.1802 0.089 Uiso 1 1 calc R
H46B H 0.6502 0.3817 0.1773 0.089 Uiso 1 1 calc R
H46C H 0.5926 0.3006 0.1846 0.089 Uiso 1 1 calc R
C47 C 0.67521(13) 0.24836(11) 0.29237(9) 0.0437(4) Uani 1 1 d .
H47A H 0.6175 0.2192 0.2879 0.066 Uiso 1 1 calc R
H47B H 0.6938 0.2532 0.3347 0.066 Uiso 1 1 calc R
H47C H 0.7214 0.2184 0.2720 0.066 Uiso 1 1 calc R
C48 C 0.59066(10) 0.38798(9) 0.38491(7) 0.0290(3) Uani 1 1 d .
H48 H 0.5724 0.3318 0.3960 0.035 Uiso 1 1 calc R
C49 C 0.69180(12) 0.39822(13) 0.40862(8) 0.0436(4) Uani 1 1 d .
H49A H 0.7117 0.4538 0.4012 0.065 Uiso 1 1 calc R
H49B H 0.7298 0.3599 0.3881 0.065 Uiso 1 1 calc R
H49C H 0.6971 0.3873 0.4514 0.065 Uiso 1 1 calc R
C50 C 0.52985(13) 0.44710(11) 0.41926(9) 0.0434(4) Uani 1 1 d .
H50A H 0.5344 0.4335 0.4617 0.065 Uiso 1 1 calc R
H50B H 0.4668 0.4418 0.4038 0.065 Uiso 1 1 calc R
H50C H 0.5503 0.5030 0.4138 0.065 Uiso 1 1 calc R
C51 C -0.07027(11) 0.27705(11) 0.50837(8) 0.0348(3) Uani 1 1 d .
C52 C -0.09375(13) 0.24687(12) 0.45073(8) 0.0415(4) Uani 1 1 d .
H52 H -0.1196 0.2825 0.4213 0.050 Uiso 1 1 calc R
C53 C -0.07950(15) 0.16524(14) 0.43637(10) 0.0546(5) Uani 1 1 d .
H53 H -0.0954 0.1463 0.3973 0.066 Uiso 1 1 calc R
C54 C -0.04244(18) 0.11199(14) 0.47873(13) 0.0662(6) Uani 1 1 d .
H54 H -0.0329 0.0568 0.4688 0.079 Uiso 1 1 calc R
C55 C -0.01890(17) 0.14020(14) 0.53703(12) 0.0611(6) Uani 1 1 d .
H55 H 0.0061 0.1039 0.5663 0.073 Uiso 1 1 calc R
C56 C -0.03271(13) 0.22245(12) 0.55158(9) 0.0432(4) Uani 1 1 d .
H56 H -0.0167 0.2412 0.5906 0.052 Uiso 1 1 calc R
C57 C -0.08599(14) 0.36630(12) 0.52359(9) 0.0476(4) Uani 1 1 d .
H57A H -0.0684 0.3757 0.5656 0.071 Uiso 1 1 calc R
H57B H -0.1502 0.3795 0.5159 0.071 Uiso 1 1 calc R
H57C H -0.0494 0.4008 0.4989 0.071 Uiso 1 1 calc R

loop_
_atom_site_aniso_label
_atom_site_aniso_U_11
_atom_site_aniso_U_22
_atom_site_aniso_U_33
_atom_site_aniso_U_23
_atom_site_aniso_U_13
_atom_site_aniso_U_12
Cu1 0.02027(8) 0.02024(8) 0.01849(8) 0.00036(5) 0.00069(6) -0.00355(5)
S1 0.02967(18) 0.0367(2) 0.0477(2) 0.02171(17) -0.01571(16) -0.01579(15)
P1 0.01950(15) 0.02145(15) 0.01759(14) -0.00141(11) 0.00058(11) -0.00342(11)
P2 0.01984(15) 0.01985(15) 0.01869(15) -0.00039(11) 0.00237(12) -0.00146(11)
P3 0.02048(15) 0.01901(15) 0.02224(16) 0.00157(11) -0.00131(12) -0.00151(11)
Si1 0.02321(18) 0.02409(18) 0.03011(19) 0.00636(14) -0.00362(15) -0.00780(14)
C1 0.0231(6) 0.0253(6) 0.0223(6) -0.0024(5) 0.0019(5) -0.0071(5)
C2 0.0230(6) 0.0224(6) 0.0216(6) 0.0030(5) 0.0040(5) -0.0022(5)
C3 0.0246(6) 0.0182(6) 0.0290(6) 0.0015(5) -0.0013(5) -0.0021(5)
C4 0.0214(6) 0.0196(6) 0.0226(6) 0.0010(5) 0.0013(5) -0.0039(4)
C5 0.0294(7) 0.0239(6) 0.0315(7) 0.0035(5) 0.0026(6) -0.0075(5)
C6 0.0211(6) 0.0242(6) 0.0201(6) -0.0028(5) 0.0007(5) 0.0021(5)
C7 0.0281(7) 0.0267(7) 0.0292(7) 0.0011(5) -0.0048(5) -0.0028(5)
C8 0.0329(8) 0.0382(8) 0.0355(8) 0.0008(6) -0.0131(6) -0.0042(6)
C9 0.0367(8) 0.0388(8) 0.0302(7) 0.0039(6) -0.0089(6) 0.0048(7)
C10 0.0370(8) 0.0311(7) 0.0283(7) 0.0052(6) 0.0016(6) 0.0016(6)
C11 0.0263(7) 0.0280(7) 0.0249(6) -0.0003(5) 0.0013(5) -0.0020(5)
C12 0.0206(6) 0.0247(6) 0.0177(5) 0.0019(5) -0.0002(4) -0.0002(5)
C13 0.0297(7) 0.0239(6) 0.0319(7) 0.0014(5) 0.0059(6) -0.0022(5)
C14 0.0472(9) 0.0239(7) 0.0427(9) 0.0010(6) 0.0143(7) 0.0051(6)
C15 0.0348(8) 0.0409(9) 0.0397(8) 0.0080(7) 0.0142(7) 0.0135(7)
C16 0.0235(7) 0.0487(9) 0.0344(8) 0.0043(7) 0.0042(6) -0.0015(6)
C17 0.0249(6) 0.0336(7) 0.0267(7) -0.0011(6) 0.0008(5) -0.0056(5)
C18 0.0250(6) 0.0208(6) 0.0206(6) -0.0027(5) -0.0008(5) -0.0001(5)
C19 0.0266(7) 0.0315(7) 0.0285(7) 0.0020(5) -0.0012(6) -0.0017(5)
C20 0.0253(7) 0.0399(8) 0.0415(9) -0.0022(7) -0.0054(6) -0.0009(6)
C21 0.0393(8) 0.0374(8) 0.0340(8) -0.0025(6) -0.0143(7) 0.0077(7)
C22 0.0487(9) 0.0309(7) 0.0245(7) 0.0026(6) -0.0025(6) 0.0075(7)
C23 0.0337(7) 0.0230(6) 0.0248(6) -0.0002(5) 0.0030(5) 0.0022(5)
C24 0.0189(6) 0.0273(6) 0.0228(6) -0.0042(5) 0.0001(5) 0.0006(5)
C25 0.0265(6) 0.0258(6) 0.0277(7) -0.0010(5) 0.0008(5) 0.0014(5)
C26 0.0362(8) 0.0264(7) 0.0407(8) -0.0092(6) 0.0017(6) -0.0004(6)
C27 0.0359(8) 0.0457(9) 0.0383(8) -0.0218(7) 0.0064(7) -0.0030(7)
C28 0.0334(8) 0.0528(10) 0.0314(8) -0.0151(7) 0.0128(6) -0.0104(7)
C29 0.0279(7) 0.0357(7) 0.0284(7) -0.0080(6) 0.0066(6) -0.0089(6)
C30 0.0224(6) 0.0254(6) 0.0216(6) 0.0025(5) -0.0027(5) -0.0033(5)
C31 0.0220(6) 0.0255(6) 0.0235(6) 0.0023(5) -0.0029(5) -0.0017(5)
C32 0.0305(7) 0.0355(8) 0.0282(7) -0.0057(6) -0.0042(6) 0.0001(6)
C33 0.0495(10) 0.0558(11) 0.0218(7) -0.0035(7) 0.0011(7) -0.0072(8)
C34 0.0702(13) 0.0495(10) 0.0243(7) 0.0103(7) 0.0003(8) -0.0154(9)
C35 0.0526(10) 0.0301(7) 0.0285(7) 0.0072(6) -0.0033(7) -0.0083(7)
C36 0.0223(6) 0.0226(6) 0.0313(7) 0.0046(5) 0.0001(5) -0.0017(5)
C37 0.0278(7) 0.0314(7) 0.0294(7) 0.0046(6) 0.0014(6) 0.0012(6)
C38 0.0309(7) 0.0373(8) 0.0414(9) 0.0020(7) 0.0084(7) 0.0046(6)
C39 0.0243(7) 0.0494(10) 0.0572(11) 0.0020(8) 0.0014(7) 0.0057(7)
C40 0.0261(8) 0.0598(11) 0.0523(10) -0.0091(9) -0.0101(7) 0.0030(7)
C41 0.0268(7) 0.0399(8) 0.0421(9) -0.0088(7) -0.0045(6) -0.0001(6)
C42 0.0393(9) 0.0316(8) 0.0653(12) 0.0171(8) -0.0049(8) -0.0112(7)
C43 0.0570(12) 0.0521(12) 0.0804(16) 0.0353(11) -0.0114(11) -0.0076(10)
C44 0.0607(13) 0.0418(10) 0.0823(16) 0.0145(10) -0.0084(11) -0.0283(10)
C45 0.0359(8) 0.0373(8) 0.0360(8) -0.0046(6) 0.0072(6) -0.0124(6)
C46 0.0863(16) 0.0578(13) 0.0364(10) -0.0051(9) 0.0173(10) -0.0211(12)
C47 0.0417(9) 0.0351(8) 0.0545(11) -0.0077(8) 0.0032(8) 0.0001(7)
C48 0.0270(7) 0.0294(7) 0.0304(7) -0.0010(6) -0.0001(6) -0.0029(5)
C49 0.0340(8) 0.0583(11) 0.0371(9) -0.0039(8) -0.0101(7) -0.0066(8)
C50 0.0464(10) 0.0371(9) 0.0482(10) -0.0067(7) 0.0136(8) -0.0036(7)
C51 0.0259(7) 0.0416(8) 0.0377(8) -0.0022(7) 0.0075(6) -0.0016(6)
C52 0.0367(9) 0.0506(10) 0.0379(9) -0.0027(7) 0.0083(7) -0.0075(7)
C53 0.0560(12) 0.0549(12) 0.0547(11) -0.0171(10) 0.0188(10) -0.0209(10)
C54 0.0703(15) 0.0368(10) 0.0926(18) -0.0109(11) 0.0148(13) -0.0077(10)
C55 0.0585(13) 0.0442(11) 0.0807(16) 0.0145(11) 0.0031(12) 0.0015(9)
C56 0.0363(9) 0.0496(10) 0.0437(9) 0.0031(8) 0.0031(7) -0.0014(7)
C57 0.0495(10) 0.0454(10) 0.0476(10) -0.0048(8) 0.0008(8) 0.0094(8)

loop_
_atom_type_symbol
_atom_type_description
_atom_type_scat_dispersion_real
_atom_type_scat_dispersion_imag
_atom_type_scat_source
C C 0.0033 0.0016 'International Tables Vol C Tables 4.2.6.8 and 6.1.1.4'
H H 0.0000 0.0000 'International Tables Vol C Tables 4.2.6.8 and 6.1.1.4'
Si Si 0.0817 0.0704 'International Tables Vol C Tables 4.2.6.8 and 6.1.1.4'
P P 0.1023 0.0942 'International Tables Vol C Tables 4.2.6.8 and 6.1.1.4'
S S 0.1246 0.1234 'International Tables Vol C Tables 4.2.6.8 and 6.1.1.4'
Cu Cu 0.3201 1.2651 'International Tables Vol C Tables 4.2.6.8 and 6.1.1.4'

loop_
_geom_angle_atom_site_label_1
_geom_angle_atom_site_label_2
_geom_angle_atom_site_label_3
_geom_angle
S1 Cu1 P3 132.490(14)
S1 Cu1 P1 118.050(16)
P3 Cu1 P1 96.418(14)
S1 Cu1 P2 117.236(16)
P3 Cu1 P2 91.994(13)
P1 Cu1 P2 90.871(13)
Si1 S1 Cu1 118.93(2)
C6 P1 C12 99.27(6)
C6 P1 C1 103.06(6)
C12 P1 C1 107.01(6)
C6 P1 Cu1 123.99(4)
C12 P1 Cu1 113.54(4)
C1 P1 Cu1 108.46(4)
C24 P2 C18 99.65(6)
C24 P2 C2 104.51(6)
C18 P2 C2 104.29(6)
C24 P2 Cu1 123.19(4)
C18 P2 Cu1 115.58(5)
C2 P2 Cu1 107.71(4)
C30 P3 C36 101.89(6)
C30 P3 C3 104.10(6)
C36 P3 C3 99.62(6)
C30 P3 Cu1 111.30(4)
C36 P3 Cu1 131.00(5)
C3 P3 Cu1 105.75(4)
C48 Si1 C45 106.45(7)
C48 Si1 C42 108.21(8)
C45 Si1 C42 111.56(8)
C48 Si1 S1 111.83(5)
C45 Si1 S1 113.89(5)
C42 Si1 S1 104.85(6)
C4 C1 P1 117.40(9)
C4 C1 H1A 108.0
P1 C1 H1A 108.0
C4 C1 H1B 108.0
P1 C1 H1B 108.0
H1A C1 H1B 107.2
C4 C2 P2 117.19(9)
C4 C2 H2A 108.0
P2 C2 H2A 108.0
C4 C2 H2B 108.0
P2 C2 H2B 108.0
H2A C2 H2B 107.2
C4 C3 P3 118.71(9)
C4 C3 H3A 107.6
P3 C3 H3A 107.6
C4 C3 H3B 107.6
P3 C3 H3B 107.6
H3A C3 H3B 107.1
C5 C4 C2 106.49(11)
C5 C4 C3 106.09(11)
C2 C4 C3 112.83(10)
C5 C4 C1 106.33(10)
C2 C4 C1 112.50(11)
C3 C4 C1 112.01(11)
C4 C5 H5A 109.5
C4 C5 H5B 109.5
H5A C5 H5B 109.5
C4 C5 H5C 109.5
H5A C5 H5C 109.5
H5B C5 H5C 109.5
C11 C6 C7 119.06(12)
C11 C6 P1 116.79(10)
C7 C6 P1 124.13(11)
C8 C7 C6 119.86(14)
C8 C7 H7 120.1
C6 C7 H7 120.1
C9 C8 C7 120.63(14)
C9 C8 H8 119.7
C7 C8 H8 119.7
C8 C9 C10 119.94(14)
C8 C9 H9 120.0
C10 C9 H9 120.0
C9 C10 C11 119.88(14)
C9 C10 H10 120.1
C11 C10 H10 120.1
C6 C11 C10 120.62(13)
C6 C11 H11 119.7
C10 C11 H11 119.7
C13 C12 C17 118.83(13)
C13 C12 P1 124.39(10)
C17 C12 P1 116.61(10)
C14 C13 C12 120.55(14)
C14 C13 H13 119.7
C12 C13 H13 119.7
C13 C14 C15 120.04(15)
C13 C14 H14 120.0
C15 C14 H14 120.0
C16 C15 C14 120.05(15)
C16 C15 H15 120.0
C14 C15 H15 120.0
C15 C16 C17 120.04(15)
C15 C16 H16 120.0
C17 C16 H16 120.0
C16 C17 C12 120.46(14)
C16 C17 H17 119.8
C12 C17 H17 119.8
C23 C18 C19 118.97(13)
C23 C18 P2 119.11(11)
C19 C18 P2 121.79(11)
C18 C19 C20 120.41(14)
C18 C19 H19 119.8
C20 C19 H19 119.8
C21 C20 C19 119.90(15)
C21 C20 H20 120.0
C19 C20 H20 120.0
C20 C21 C22 120.18(14)
C20 C21 H21 119.9
C22 C21 H21 119.9
C21 C22 C23 120.10(14)
C21 C22 H22 119.9
C23 C22 H22 119.9
C22 C23 C18 120.41(14)
C22 C23 H23 119.8
C18 C23 H23 119.8
C29 C24 C25 119.17(13)
C29 C24 P2 125.24(11)
C25 C24 P2 115.59(10)
C26 C25 C24 120.53(14)
C26 C25 H25 119.7
C24 C25 H25 119.7
C27 C26 C25 119.85(15)
C27 C26 H26 120.1
C25 C26 H26 120.1
C26 C27 C28 120.06(14)
C26 C27 H27 120.0
C28 C27 H27 120.0
C27 C28 C29 120.57(15)
C27 C28 H28 119.7
C29 C28 H28 119.7
C28 C29 C24 119.80(14)
C28 C29 H29 120.1
C24 C29 H29 120.1
C31 C30 C35 118.62(13)
C31 C30 P3 117.59(10)
C35 C30 P3 123.78(11)
C32 C31 C30 121.09(13)
C32 C31 H31 119.5
C30 C31 H31 119.5
C33 C32 C31 119.79(15)
C33 C32 H32 120.1
C31 C32 H32 120.1
C32 C33 C34 119.80(16)
C32 C33 H33 120.1
C34 C33 H33 120.1
C33 C34 C35 120.62(16)
C33 C34 H34 119.7
C35 C34 H34 119.7
C34 C35 C30 120.05(16)
C34 C35 H35 120.0
C30 C35 H35 120.0
C41 C36 C37 118.24(13)
C41 C36 P3 121.95(12)
C37 C36 P3 119.74(11)
C38 C37 C36 120.58(14)
C38 C37 H37 119.7
C36 C37 H37 119.7
C39 C38 C37 120.24(16)
C39 C38 H38 119.9
C37 C38 H38 119.9
C40 C39 C38 119.71(15)
C40 C39 H39 120.1
C38 C39 H39 120.1
C39 C40 C41 120.47(16)
C39 C40 H40 119.8
C41 C40 H40 119.8
C40 C41 C36 120.74(16)
C40 C41 H41 119.6
C36 C41 H41 119.6
C43 C42 C44 110.66(17)
C43 C42 Si1 113.78(15)
C44 C42 Si1 115.28(13)
C43 C42 H42 105.4
C44 C42 H42 105.4
Si1 C42 H42 105.4
C42 C43 H43A 109.5
C42 C43 H43B 109.5
H43A C43 H43B 109.5
C42 C43 H43C 109.5
H43A C43 H43C 109.5
H43B C43 H43C 109.5
C42 C44 H44A 109.5
C42 C44 H44B 109.5
H44A C44 H44B 109.5
C42 C44 H44C 109.5
H44A C44 H44C 109.5
H44B C44 H44C 109.5
C46 C45 C47 109.34(15)
C46 C45 Si1 113.36(15)
C47 C45 Si1 111.95(12)
C46 C45 H45 107.3
C47 C45 H45 107.3
Si1 C45 H45 107.3
C45 C46 H46A 109.5
C45 C46 H46B 109.5
H46A C46 H46B 109.5
C45 C46 H46C 109.5
H46A C46 H46C 109.5
H46B C46 H46C 109.5
C45 C47 H47A 109.5
C45 C47 H47B 109.5
H47A C47 H47B 109.5
C45 C47 H47C 109.5
H47A C47 H47C 109.5
H47B C47 H47C 109.5
C50 C48 C49 109.30(14)
C50 C48 Si1 112.23(11)
C49 C48 Si1 115.63(11)
C50 C48 H48 106.3
C49 C48 H48 106.3
Si1 C48 H48 106.3
C48 C49 H49A 109.5
C48 C49 H49B 109.5
H49A C49 H49B 109.5
C48 C49 H49C 109.5
H49A C49 H49C 109.5
H49B C49 H49C 109.5
C48 C50 H50A 109.5
C48 C50 H50B 109.5
H50A C50 H50B 109.5
C48 C50 H50C 109.5
H50A C50 H50C 109.5
H50B C50 H50C 109.5
C56 C51 C52 118.22(17)
C56 C51 C57 121.03(16)
C52 C51 C57 120.75(17)
C53 C52 C51 121.14(19)
C53 C52 H52 119.4
C51 C52 H52 119.4
C54 C53 C52 120.5(2)
C54 C53 H53 119.8
C52 C53 H53 119.8
C53 C54 C55 119.7(2)
C53 C54 H54 120.1
C55 C54 H54 120.1
C56 C55 C54 119.9(2)
C56 C55 H55 120.0
C54 C55 H55 120.0
C55 C56 C51 120.47(19)
C55 C56 H56 119.8
C51 C56 H56 119.8
C51 C57 H57A 109.5
C51 C57 H57B 109.5
H57A C57 H57B 109.5
C51 C57 H57C 109.5
H57A C57 H57C 109.5
H57B C57 H57C 109.5

loop_
_geom_bond_atom_site_label_1
_geom_bond_atom_site_label_2
_geom_bond_distance
Cu1 S1 2.2670(4)
Cu1 P3 2.2921(4)
Cu1 P1 2.3029(4)
Cu1 P2 2.3124(4)
S1 Si1 2.1019(5)
P1 C6 1.8294(13)
P1 C12 1.8293(14)
P1 C1 1.8523(13)
P2 C24 1.8247(13)
P2 C18 1.8358(14)
P2 C2 1.8526(13)
P3 C30 1.8286(14)
P3 C36 1.8355(14)
P3 C3 1.8531(13)
Si1 C48 1.8968(15)
Si1 C45 1.9044(18)
Si1 C42 1.9141(17)
C1 C4 1.5542(18)
C1 H1A 0.9700
C1 H1B 0.9700
C2 C4 1.5511(18)
C2 H2A 0.9700
C2 H2B 0.9700
C3 C4 1.5511(18)
C3 H3A 0.9700
C3 H3B 0.9700
C4 C5 1.5439(18)
C5 H5A 0.9600
C5 H5B 0.9600
C5 H5C 0.9600
C6 C11 1.3920(19)
C6 C7 1.3952(18)
C7 C8 1.390(2)
C7 H7 0.9300
C8 C9 1.380(2)
C8 H8 0.9300
C9 C10 1.382(2)
C9 H9 0.9300
C10 C11 1.390(2)
C10 H10 0.9300
C11 H11 0.9300
C12 C13 1.3895(19)
C12 C17 1.3980(18)
C13 C14 1.385(2)
C13 H13 0.9300
C14 C15 1.386(2)
C14 H14 0.9300
C15 C16 1.381(2)
C15 H15 0.9300
C16 C17 1.385(2)
C16 H16 0.9300
C17 H17 0.9300
C18 C23 1.3922(19)
C18 C19 1.393(2)
C19 C20 1.394(2)
C19 H19 0.9300
C20 C21 1.381(2)
C20 H20 0.9300
C21 C22 1.382(3)
C21 H21 0.9300
C22 C23 1.390(2)
C22 H22 0.9300
C23 H23 0.9300
C24 C29 1.393(2)
C24 C25 1.3977(19)
C25 C26 1.386(2)
C25 H25 0.9300
C26 C27 1.384(2)
C26 H26 0.9300
C27 C28 1.381(2)
C27 H27 0.9300
C28 C29 1.390(2)
C28 H28 0.9300
C29 H29 0.9300
C30 C31 1.3907(19)
C30 C35 1.3966(19)
C31 C32 1.388(2)
C31 H31 0.9300
C32 C33 1.379(2)
C32 H32 0.9300
C33 C34 1.385(3)
C33 H33 0.9300
C34 C35 1.386(2)
C34 H34 0.9300
C35 H35 0.9300
C36 C41 1.395(2)
C36 C37 1.398(2)
C37 C38 1.391(2)
C37 H37 0.9300
C38 C39 1.385(3)
C38 H38 0.9300
C39 C40 1.376(3)
C39 H39 0.9300
C40 C41 1.389(2)
C40 H40 0.9300
C41 H41 0.9300
C42 C43 1.511(3)
C42 C44 1.532(3)
C42 H42 0.9800
C43 H43A 0.9600
C43 H43B 0.9600
C43 H43C 0.9600
C44 H44A 0.9600
C44 H44B 0.9600
C44 H44C 0.9600
C45 C46 1.536(2)
C45 C47 1.536(2)
C45 H45 0.9800
C46 H46A 0.9600
C46 H46B 0.9600
C46 H46C 0.9600
C47 H47A 0.9600
C47 H47B 0.9600
C47 H47C 0.9600
C48 C50 1.531(2)
C48 C49 1.536(2)
C48 H48 0.9800
C49 H49A 0.9600
C49 H49B 0.9600
C49 H49C 0.9600
C50 H50A 0.9600
C50 H50B 0.9600
C50 H50C 0.9600
C51 C56 1.386(3)
C51 C52 1.386(2)
C51 C57 1.501(2)
C52 C53 1.374(3)
C52 H52 0.9300
C53 C54 1.358(4)
C53 H53 0.9300
C54 C55 1.389(4)
C54 H54 0.9300
C55 C56 1.384(3)
C55 H55 0.9300
C56 H56 0.9300
C57 H57A 0.9600
C57 H57B 0.9600
C57 H57C 0.9600
